data_9010543
loop_
_publ_author_name
'Cooper, M. A.'
'Hawthorne, F. C.'

_publ_section_title
;The crystal structure of keyite, Cu3(Zn,Cu)4Cd2(AsO4)6(H2O)2, an oxysalt
 mineral with essential cadmium
;
_journal_name_full 'The Canadian Mineralogist'
_journal_page_first 623
_journal_page_last 630
_journal_volume 34
_journal_year 1996
_chemical_formula_sum 'As3 Cd Cu1.5 H0.02 O14 Zn2'
_chemical_name_mineral Keyite
_space_group_IT_number 15
_symmetry_space_group_name_Hall '-I 2ya'
_symmetry_space_group_name_H-M 'I 1 2/a 1'
_cell_angle_alpha 90
_cell_angle_beta 99.11
_cell_angle_gamma 90
_cell_formula_units_Z 4
_cell_length_a 11.654
_cell_length_b 12.780
_cell_length_c 6.840
_cell_volume 1005.887
_exptl_crystal_density_diffrn 5.199
_cod_original_formula_sum 'Cu1.5 Zn2 Cd As3 O14 H.02'
_cod_database_code 9010543

loop_
_symmetry_equiv_pos_as_xyz
x,y,z
1/2+x,1/2+y,1/2+z
1/2-x,y,-z
-x,1/2+y,1/2-z
1/2+x,-y,z
+x,1/2-y,1/2+z
-x,-y,-z
1/2-x,1/2-y,1/2-z

loop_
_atom_site_aniso_label
_atom_site_aniso_U_11
_atom_site_aniso_U_22
_atom_site_aniso_U_33
_atom_site_aniso_U_12
_atom_site_aniso_U_13
_atom_site_aniso_U_23
Cu1 0.00760 0.01560 0.02540 0.00520 0.00240 -0.00830
Cu2 0.00480 0.00680 0.02790 0.00000 0.00000 0.00000
Zn 0.00550 0.00490 0.02340 0.00010 0.00190 -0.00120
Cd 0.00380 0.00930 0.02740 0.00000 -0.00080 0.00000
As1 0.00300 0.00640 0.02220 0.00000 0.00360 0.00000
As2 0.00340 0.00340 0.02040 -0.00030 0.00140 -0.00130

loop_
_atom_site_label
_atom_site_fract_x
_atom_site_fract_y
_atom_site_fract_z
_atom_site_occupancy
_atom_site_U_iso_or_equiv
_atom_site_type_symbol
_atom_site_attached_hydrogens
Cu1 0.75000 0.25000 0.25000 0.50000 ? Cu 0
Cu2 0.25000 0.24020 0.00000 1.00000 ? Cu 0
Zn 0.52460 0.09280 0.15830 1.00000 ? Zn 0
Cd 0.75000 0.49640 0.00000 1.00000 ? Cd 0
As1 0.25000 0.02770 0.00000 1.00000 ? As 0
As2 0.50570 0.36380 0.14140 1.00000 ? As 0
O1 0.97500 0.06500 0.14700 1.00000 0.01020 O 0
O2 0.57000 0.24600 0.18800 1.00000 0.01340 O 0
O3 0.35000 0.12200 0.09000 1.00000 0.01450 O 0
O4 0.93100 0.41900 0.04100 1.00000 0.01180 O 0
O5 0.70800 0.04500 0.18400 1.00000 0.01510 O 0
O6 0.36200 0.35000 0.06300 1.00000 0.01220 O 0
Wat 0.75000 0.26800 0.02300 1.00000 0.01200 O 2

loop_
_cod_changelog_entry_id
_cod_changelog_entry_author
_cod_changelog_entry_date
_cod_changelog_entry_text
1
;cod-tools version 3.8.0
Id: cif_guess_AMCSD_atom_types 9581 2023-05-17 12:35:41Z saulius
;
2023-05-18T11:41:04+03:00
;Derived atom types and hydrogen counts
from atom names that follow the AMCSD naming convention
(Wat == water, O-H == hydroxyl).
;

_cod_duplicate_entry 9004424
